data_2022076
loop_
_publ_author_name
'Jha, Kunal Kumar'
'Gruza, Barbara'
'Kumar, Prashant'
'Chodkiewicz, Michal Leszek'
'Dominiak, Paulina Maria'

_publ_section_title
;
 TAAM: a reliable and user friendly tool for hydrogen-atom location using
 routine X-ray diffraction data
;
_journal_issue 3
_journal_name_full 'Acta Crystallographica Section B Structural Science, Crystal Engineering and Materials'
_journal_paper_doi 10.1107/S2052520620002917
_journal_volume 76
_journal_year 2020
_chemical_formula_moiety 'C7 H6 O3'
_chemical_formula_sum 'C7 H6 O3'
_chemical_formula_weight 138.12
_space_group_crystal_system monoclinic
_space_group_IT_number 14
_space_group_name_Hall '-P 2ybc'
_space_group_name_H-M_alt 'P 1 21/c 1'
_symmetry_Int_Tables_number 14
_audit_creation_date 2019-09-27
_audit_creation_method
;
Olex2 1.2
(compiled 2018.05.29 svn.r3508 for OlexSys, GUI svn.r5506)
;
_cell_angle_alpha 90
_cell_angle_beta 92.621(2)
_cell_angle_gamma 90
_cell_formula_units_Z 4
_cell_length_a 4.8818(2)
_cell_length_b 11.2009(5)
_cell_length_c 11.2335(5)
_cell_measurement_temperature 90.0(2)
_cell_volume 613.61(5)
_computing_molecular_graphics 'Olex2 (Dolomanov et al., 2009)'
_computing_publication_material 'Olex2 (Dolomanov et al., 2009)'
_computing_structure_refinement 'olex2.refine (Bourhis et al., 2015)'
_diffrn_ambient_temperature 90.0(2)
_diffrn_measured_fraction_theta_full 0.9862
_diffrn_measured_fraction_theta_max 0.9862
_diffrn_measurement_device_type 'Bruker SMART APEX CCD area detector'
_diffrn_radiation_type MoK\a
_diffrn_radiation_wavelength 0.71073
_diffrn_reflns_av_R_equivalents 0.0000
_diffrn_reflns_av_unetI/netI 0.0171
_diffrn_reflns_limit_h_max 10
_diffrn_reflns_limit_h_min -10
_diffrn_reflns_limit_k_max 24
_diffrn_reflns_limit_k_min 0
_diffrn_reflns_limit_l_max 24
_diffrn_reflns_limit_l_min 0
_diffrn_reflns_number 6440
_diffrn_reflns_theta_full 50.2958
_diffrn_reflns_theta_max 50.30
_diffrn_reflns_theta_min 2.57
_exptl_absorpt_coefficient_mu 0.118
_exptl_crystal_density_diffrn 1.4950
_exptl_crystal_F_000 288.2053
_refine_diff_density_max 0.3949
_refine_diff_density_min -0.2485
_refine_diff_density_rms 0.0674
_refine_ls_d_res_high 0.4619
_refine_ls_d_res_low 7.9276
_refine_ls_goodness_of_fit_ref 1.1250
_refine_ls_hydrogen_treatment refall
_refine_ls_matrix_type full
_refine_ls_number_constraints 0
_refine_ls_number_parameters 145
_refine_ls_number_reflns 6440
_refine_ls_number_restraints 0
_refine_ls_restrained_S_all 1.1250
_refine_ls_R_factor_all 0.0279
_refine_ls_R_factor_gt 0.0239
_refine_ls_shift/su_max 0.0001
_refine_ls_shift/su_mean 0.0000
_refine_ls_structure_factor_coef Fsqd
_refine_ls_weighting_details 'w=1/[\s^2^(Fo^2^)+(0.0350P)^2^] where P=(Fo^2^+2Fc^2^)/3'
_refine_ls_weighting_scheme calc
_refine_ls_wR_factor_gt 0.0588
_refine_ls_wR_factor_ref 0.0601
_reflns_Friedel_coverage 0.0
_reflns_limit_h_max 10
_reflns_limit_h_min -10
_reflns_limit_k_max 24
_reflns_limit_k_min 0
_reflns_limit_l_max 24
_reflns_limit_l_min 0
_reflns_number_gt 5592
_reflns_number_total 6440
_reflns_threshold_expression I>=2u(I)
_cod_data_source_file 48_TAAM_ANIS_max.cif
_cod_data_source_block 48_TAAM_ANIS_max
_cod_database_code 2022076
_olex2_refinement_description
;
;
_olex2_submission_special_instructions 'No special instructions were received'

loop_
_space_group_symop_id
_space_group_symop_operation_xyz
1 x,y,z
2 -x,y+1/2,-z+1/2
3 -x,-y,-z
4 x,-y-1/2,z-1/2

loop_
_atom_site_label
_atom_site_type_symbol
_atom_site_fract_x
_atom_site_fract_y
_atom_site_fract_z
_atom_site_U_iso_or_equiv
_atom_site_adp_type
_atom_site_occupancy
_atom_site_refinement_flags_posn
O(1) O 0.84011(3) 0.139072(12) -0.052092(12) 0.01405(2) Uani 1.000000 .
H(1) H 0.9753(13) 0.0820(5) -0.0674(5) 0.0252(11) Uani 1.000000 .
O(3) O 0.39309(3) 0.067657(13) 0.249853(12) 0.01591(2) Uani 1.000000 .
H(3) H 0.5338(11) 0.0225(5) 0.2163(5) 0.0259(11) Uani 1.000000 .
O(2) O 0.76759(3) 0.014988(11) 0.098888(11) 0.01302(2) Uani 1.000000 .
C(1) C 0.50515(3) 0.192858(13) 0.082365(13) 0.01067(2) Uani 1.000000 .
C(3) C 0.15873(3) 0.249276(16) 0.220222(15) 0.01460(3) Uani 1.000000 .
H(3a H 0.0474(12) 0.2271(5) 0.2979(5) 0.0341(12) Uani 1.000000 .
C(6) C 0.45370(3) 0.299300(14) 0.019038(15) 0.01327(2) Uani 1.000000 .
H(6) H 0.5695(11) 0.3171(4) -0.0593(6) 0.0331(13) Uani 1.000000 .
C(2) C 0.35613(3) 0.167761(14) 0.184132(13) 0.01178(2) Uani 1.000000 .
C(5) C 0.25886(3) 0.379618(15) 0.055417(17) 0.01552(3) Uani 1.000000 .
H(5) H 0.2198(11) 0.4591(5) 0.0059(5) 0.0357(13) Uani 1.000000 .
C(4) C 0.11110(3) 0.354017(16) 0.156492(16) 0.01543(3) Uani 1.000000 .
H(4) H -0.0366(11) 0.4153(5) 0.1852(5) 0.0322(12) Uani 1.000000 .
C(7) C 0.71401(3) 0.109071(13) 0.043963(13) 0.01056(2) Uani 1.000000 .

loop_
_atom_site_aniso_label
_atom_site_aniso_U_11
_atom_site_aniso_U_22
_atom_site_aniso_U_33
_atom_site_aniso_U_12
_atom_site_aniso_U_13
_atom_site_aniso_U_23
O(1) 0.01464(4) 0.01356(4) 0.01437(4) 0.00285(3) 0.00518(3) 0.00270(3)
H(1) 0.030(3) 0.026(3) 0.020(2) -0.009(2) 0.004(2) 0.008(2)
O(3) 0.01828(5) 0.01557(5) 0.01433(4) 0.00315(4) 0.00568(4) 0.00229(3)
H(3) 0.027(3) 0.022(2) 0.028(2) -0.002(2) 0.001(2) 0.012(2)
O(2) 0.01363(4) 0.01151(4) 0.01425(4) 0.00321(3) 0.00433(3) 0.00211(3)
C(1) 0.01012(4) 0.01027(4) 0.01171(4) 0.00118(3) 0.00140(3) -0.00037(3)
C(3) 0.01371(5) 0.01598(5) 0.01430(5) 0.00333(4) 0.00277(4) -0.00295(4)
H(3a 0.030(3) 0.032(3) 0.041(3) 0.014(2) 0.006(2) 0.004(2)
C(6) 0.01258(5) 0.01155(5) 0.01574(5) 0.00204(4) 0.00142(4) 0.00136(4)
H(6) 0.033(3) 0.021(2) 0.045(3) 0.014(2) 0.002(2) 0.005(2)
C(2) 0.01159(5) 0.01232(5) 0.01156(4) 0.00134(4) 0.00196(3) -0.00126(4)
C(5) 0.01439(5) 0.01224(5) 0.01990(6) 0.00350(4) 0.00047(4) 0.00007(4)
H(5) 0.034(3) 0.026(3) 0.047(3) 0.009(2) 0.007(3) 0.008(3)
C(4) 0.01358(5) 0.01448(5) 0.01822(6) 0.00385(4) 0.00043(4) -0.00383(5)
H(4) 0.028(3) 0.038(3) 0.031(3) 0.012(2) 0.005(2) -0.006(2)
C(7) 0.01019(4) 0.01012(4) 0.01150(4) 0.00092(3) 0.00180(3) 0.00012(3)

loop_
_atom_type_symbol
_atom_type_description
_atom_type_scat_dispersion_real
_atom_type_scat_dispersion_imag
_atom_type_scat_source
_atom_type_scat_dispersion_source
C C 0.00347 0.00161 'Clementi & Roetti, C., At. Data Nucl. Data Tables 1974, 14, (177-478); Clementi & Raimondi, J. Chem. Phys., 1963, 38, (2686-2689)' 'Henke, Gullikson and Davis, At. Data and Nucl. Data Tables, 1993, 54, 2'
H H 0.00000 0.00000 'Clementi & Roetti, C., At. Data Nucl. Data Tables 1974, 14, (177-478); Clementi & Raimondi, J. Chem. Phys., 1963, 38, (2686-2689)' 'Henke, Gullikson and Davis, At. Data and Nucl. Data Tables, 1993, 54, 2'
N N 0.00653 0.00323 'Clementi & Roetti, C., At. Data Nucl. Data Tables 1974, 14, (177-478); Clementi & Raimondi, J. Chem. Phys., 1963, 38, (2686-2689)' 'Henke, Gullikson and Davis, At. Data and Nucl. Data Tables, 1993, 54, 2'
O O 0.01158 0.00611 'Clementi & Roetti, C., At. Data Nucl. Data Tables 1974, 14, (177-478); Clementi & Raimondi, J. Chem. Phys., 1963, 38, (2686-2689)' 'Henke, Gullikson and Davis, At. Data and Nucl. Data Tables, 1993, 54, 2'

loop_
_geom_angle_atom_site_label_1
_geom_angle_atom_site_label_2
_geom_angle_atom_site_label_3
_geom_angle
_geom_angle_site_symmetry_1
_geom_angle_site_symmetry_3
_geom_angle_publ_flag
C(7) O(1) H(1) 109.7(3) . . ?
C(2) O(3) H(3) 107.9(3) . . ?
C(2) C(1) C(6) 119.495(13) . . ?
C(7) C(1) C(6) 120.341(13) . . ?
C(7) C(1) C(2) 120.160(13) . . ?
C(2) C(3) H(3a 117.6(3) . . ?
C(4) C(3) H(3a 122.3(3) . . ?
C(4) C(3) C(2) 120.180(15) . . ?
H(6) C(6) C(1) 118.6(2) . . ?
C(5) C(6) C(1) 120.749(15) . . ?
C(5) C(6) H(6) 120.6(2) . . ?
C(1) C(2) O(3) 123.198(13) . . ?
C(3) C(2) O(3) 117.358(14) . . ?
C(3) C(2) C(1) 119.444(14) . . ?
H(5) C(5) C(6) 120.0(3) . . ?
C(4) C(5) C(6) 119.465(15) . . ?
C(4) C(5) H(5) 120.6(3) . . ?
C(5) C(4) C(3) 120.667(14) . . ?
H(4) C(4) C(3) 119.4(3) . . ?
H(4) C(4) C(5) 119.9(3) . . ?
O(2) C(7) O(1) 122.013(13) . . ?
C(1) C(7) O(1) 115.954(13) . . ?
C(1) C(7) O(2) 122.032(13) . . ?

loop_
_geom_bond_atom_site_label_1
_geom_bond_atom_site_label_2
_geom_bond_distance
_geom_bond_site_symmetry_2
_geom_bond_publ_flag
O(1) H(1) 0.941(7) . ?
O(1) C(7) 1.31031(18) . ?
O(3) H(3) 0.945(6) . ?
O(3) C(2) 1.3500(2) . ?
O(2) C(7) 1.24292(18) . ?
C(1) C(6) 1.4051(2) . ?
C(1) C(2) 1.4111(2) . ?
C(1) C(7) 1.46516(19) . ?
C(3) H(3a 1.078(6) . ?
C(3) C(2) 1.4009(2) . ?
C(3) C(4) 1.3884(3) . ?
C(6) H(6) 1.086(6) . ?
C(6) C(5) 1.3844(2) . ?
C(5) H(5) 1.063(6) . ?
C(5) C(4) 1.4024(3) . ?
C(4) H(4) 1.056(5) . ?
